data_4306252
loop_
_publ_author_name
'Victor I. Ovcharenko'
'Galina V. Romanenko'
'Ksenia Yu. Maryunina'
'Artem S. Bogomyakov'
'Elena V. Gorelik'

_publ_section_title
;
Thermally Induced Magnetic Anomalies in Solvates of the
Bis(hexafluoroacetylacetonate)copper(II) Complex with Pyrazolyl-Substituted
Nitronyl Nitroxide
;
_journal_name_full 'Inorganic Chemistry'
_journal_page_first 9537
_journal_page_last 9552
_journal_paper_doi 10.1021/ic8011074
_journal_volume 47
_journal_year 2008
_chemical_formula_sum 'C26.5 H31 Cu F12 N4 O6'
_chemical_formula_weight 793.09
_chemical_name_systematic
; 
 catena-(bis(m2-4,4,5,5-Tetramethyl-2-
 (1-butylpyrazole-4-yl)-4,5-dihydro-1H-
 imidazol-3-oxide-1-oxyl)-tetrakis(1,
 1,1,5,5,5-hexafluoropentan-2,4-
 dionato)-di-copper(ii)) pentane solvate
;
_space_group_IT_number 2
_symmetry_cell_setting triclinic
_symmetry_space_group_name_Hall '-P 1'
_symmetry_space_group_name_H-M 'P -1'
_atom_sites_solution_hydrogens geom
_atom_sites_solution_primary direct
_atom_sites_solution_secondary difmap
_audit_creation_method SHELXL-97
_cell_angle_alpha 103.883(12)
_cell_angle_beta 105.177(12)
_cell_angle_gamma 110.799(12)
_cell_formula_units_Z 2
_cell_length_a 12.038(8)
_cell_length_b 12.164(8)
_cell_length_c 13.856(9)
_cell_measurement_reflns_used 2251
_cell_measurement_temperature 240(2)
_cell_measurement_theta_max 20.31
_cell_measurement_theta_min 2.60
_cell_volume 1701(2)
_computing_cell_refinement 'Bruker SMART'
_computing_data_collection 'Bruker SMART'
_computing_data_reduction 'Bruker SAINT'
_computing_molecular_graphics 'Bruker SHELXTL'
_computing_publication_material 'Bruker SHELXTL'
_computing_structure_refinement 'SHELXL-97 (Sheldrick, 1997)'
_computing_structure_solution 'SHELXS-97 (Sheldrick, 1990)'
_diffrn_ambient_temperature 240(2)
_diffrn_measured_fraction_theta_full 0.980
_diffrn_measured_fraction_theta_max 0.980
_diffrn_measurement_device_type 'CCD area detector'
_diffrn_measurement_method 'phi and omega scans'
_diffrn_radiation_monochromator graphite
_diffrn_radiation_source 'fine-focus sealed tube'
_diffrn_radiation_type MoK\a
_diffrn_radiation_wavelength 0.71073
_diffrn_reflns_av_R_equivalents 0.0777
_diffrn_reflns_av_sigmaI/netI 0.1209
_diffrn_reflns_limit_h_max 14
_diffrn_reflns_limit_h_min -15
_diffrn_reflns_limit_k_max 15
_diffrn_reflns_limit_k_min -15
_diffrn_reflns_limit_l_max 17
_diffrn_reflns_limit_l_min -15
_diffrn_reflns_number 13879
_diffrn_reflns_theta_full 26.61
_diffrn_reflns_theta_max 26.61
_diffrn_reflns_theta_min 1.64
_exptl_absorpt_coefficient_mu 0.752
_exptl_absorpt_correction_type none
_exptl_crystal_colour dark
_exptl_crystal_density_diffrn 1.548
_exptl_crystal_density_method 'not measured'
_exptl_crystal_description bulk
_exptl_crystal_F_000 806
_refine_diff_density_max 0.422
_refine_diff_density_min -0.383
_refine_diff_density_rms 0.061
_refine_ls_extinction_method none
_refine_ls_goodness_of_fit_ref 0.837
_refine_ls_hydrogen_treatment constr
_refine_ls_matrix_type full
_refine_ls_number_parameters 577
_refine_ls_number_reflns 6991
_refine_ls_number_restraints 4
_refine_ls_restrained_S_all 0.847
_refine_ls_R_factor_all 0.1089
_refine_ls_R_factor_gt 0.0516
_refine_ls_shift/su_max 0.025
_refine_ls_shift/su_mean 0.001
_refine_ls_structure_factor_coef Fsqd
_refine_ls_weighting_details 'calc w=1/[\s^2^(Fo^2^)+(0.0333P)^2^+0.0000P] where P=(Fo^2^+2Fc^2^)/3'
_refine_ls_weighting_scheme calc
_refine_ls_wR_factor_gt 0.0910
_refine_ls_wR_factor_ref 0.1073
_reflns_number_gt 3499
_reflns_number_total 6991
_reflns_threshold_expression >2sigma(I)
_cod_data_source_file ic8011074_si_001_52.cif
_cod_data_source_block betaPent240
_cod_depositor_comments
;
The following automatic conversions were performed:
'_symmetry_cell_setting' value 'Triclinic' changed to 'triclinic'
according to '/home/saulius/struct/CIF-dictionaries/cif_core.dic'
dictionary named 'cif_core.dic' version 2.4.1 from 2010-06-29.

Automatic conversion script
Id: cif_fix_enum 1527 2010-12-29 10:47:43Z saulius 
;
_cod_original_formula_sum 'C26.50 H31 Cu F12 N4 O6'
_cod_database_code 4306252

loop_
_symmetry_equiv_pos_as_xyz
'x, y, z'
'-x, -y, -z'

loop_
_atom_site_label
_atom_site_type_symbol
_atom_site_fract_x
_atom_site_fract_y
_atom_site_fract_z
_atom_site_U_iso_or_equiv
_atom_site_adp_type
_atom_site_occupancy
_atom_site_symmetry_multiplicity
_atom_site_calc_flag
_atom_site_refinement_flags
_atom_site_disorder_assembly
_atom_site_disorder_group
Cu1 Cu 0.0000 -0.5000 0.0000 0.0590(2) Uani 1 2 d S . .
O1 O -0.0989(2) -0.6245(2) -0.14361(17) 0.0588(6) Uani 1 1 d . . .
C1 C -0.2603(6) -0.8040(6) -0.2906(4) 0.0813(14) Uani 1 1 d . . .
F1 F -0.300(2) -0.7333(18) -0.3384(11) 0.207(8) Uani 0.50 1 d P . .
F1A F -0.1897(15) -0.8303(17) -0.3272(12) 0.150(9) Uani 0.50 1 d P . .
F2 F -0.3765(9) -0.869(2) -0.3228(13) 0.147(8) Uani 0.50 1 d P . .
F2A F -0.2254(13) -0.7409(11) -0.3487(8) 0.114(5) Uani 0.50 1 d P . .
F3 F -0.2054(19) -0.8852(13) -0.3025(13) 0.099(5) Uani 0.50 1 d P . .
F3A F -0.3643(15) -0.8998(14) -0.3232(15) 0.166(8) Uani 0.50 1 d P . .
C2 C -0.1978(4) -0.7228(4) -0.1692(3) 0.0585(10) Uani 1 1 d . . .
C3 C -0.2549(4) -0.7670(3) -0.1033(3) 0.0699(11) Uani 1 1 d . . .
H3A H -0.3291 -0.8449 -0.1336 0.084 Uiso 1 1 calc R . .
C4 C -0.2063(4) -0.7004(4) 0.0051(3) 0.0604(10) Uani 1 1 d . . .
C5 C -0.2758(7) -0.7551(6) 0.0717(6) 0.0879(14) Uani 1 1 d . . .
F4 F -0.3447(15) -0.8692(11) 0.0383(10) 0.126(5) Uani 0.50 1 d P . .
F4A F -0.289(2) -0.6696(18) 0.1332(16) 0.137(7) Uani 0.50 1 d P . .
F5 F -0.1892(16) -0.7329(14) 0.1703(11) 0.141(5) Uani 0.50 1 d P . .
F5A F -0.4036(10) -0.8383(13) 0.0052(10) 0.136(5) Uani 0.50 1 d P . .
F6 F -0.331(2) -0.6952(18) 0.1095(16) 0.142(8) Uani 0.50 1 d P . .
F6A F -0.224(2) -0.8144(18) 0.1121(17) 0.166(9) Uani 0.50 1 d P . .
O2 O -0.1096(2) -0.5970(2) 0.05866(18) 0.0624(7) Uani 1 1 d . . .
Cu2 Cu 0.0000 0.0000 0.5000 0.04909(19) Uani 1 2 d S . .
O3 O 0.1496(2) 0.11134(19) 0.47587(16) 0.0521(6) Uani 1 1 d . . .
C6 C 0.3614(5) 0.2153(4) 0.4894(4) 0.0632(11) Uani 1 1 d . . .
F7 F 0.460(2) 0.3005(18) 0.5771(14) 0.121(8) Uani 0.50 1 d P . .
F7A F 0.434(2) 0.178(2) 0.458(2) 0.135(8) Uani 0.50 1 d P . .
F8 F 0.315(2) 0.251(2) 0.4185(17) 0.117(7) Uani 0.50 1 d P . .
F8A F 0.407(2) 0.157(2) 0.4301(18) 0.115(6) Uani 0.50 1 d P . .
F9 F 0.432(2) 0.3123(16) 0.5744(16) 0.105(6) Uani 0.50 1 d P . .
F9A F 0.316(2) 0.279(2) 0.4368(19) 0.097(6) Uani 0.50 1 d P . .
C7 C 0.2585(4) 0.1185(3) 0.5112(3) 0.0486(9) Uani 1 1 d . . .
C8 C 0.2992(3) 0.0526(3) 0.5688(3) 0.0582(9) Uani 1 1 d . . .
H8A H 0.3863 0.0694 0.5911 0.070 Uiso 1 1 calc R . .
C9 C 0.2189(4) -0.0354(3) 0.5946(2) 0.0506(9) Uani 1 1 d . . .
C10 C 0.2757(6) -0.1026(6) 0.6588(5) 0.0791(13) Uani 1 1 d . . .
F10 F 0.3684(14) -0.1182(14) 0.6297(11) 0.121(5) Uani 0.50 1 d P . .
F11 F 0.3904(14) -0.0638(19) 0.6945(15) 0.148(6) Uani 0.50 1 d P . .
F12 F 0.316(2) -0.0414(13) 0.7614(12) 0.147(9) Uani 0.50 1 d P . .
F10A F 0.217(2) -0.2234(19) 0.611(2) 0.183(12) Uani 0.50 1 d P . .
F11A F 0.1938(15) -0.2101(15) 0.6412(17) 0.101(5) Uani 0.50 1 d P . .
F12A F 0.256(3) -0.086(3) 0.7438(18) 0.216(10) Uani 0.50 1 d P . .
O4 O 0.1010(2) -0.07100(19) 0.57236(16) 0.0520(6) Uani 1 1 d . . .
O01 O -0.1642(2) -0.4256(2) -0.04303(17) 0.0634(7) Uani 1 1 d . . .
N1 N -0.1746(3) -0.3251(3) -0.0470(2) 0.0556(8) Uani 1 1 d . . .
C01 C -0.2022(4) -0.2988(3) -0.1498(3) 0.0594(10) Uani 1 1 d . . .
C02 C -0.0781(4) -0.2689(4) -0.1707(3) 0.0771(12) Uani 1 1 d . . .
H02A H -0.0672 -0.3454 -0.1909 0.116 Uiso 1 1 calc R . .
H02B H -0.0056 -0.2057 -0.1059 0.116 Uiso 1 1 calc R . .
H02C H -0.0829 -0.2368 -0.2285 0.116 Uiso 1 1 calc R . .
C03 C -0.3128(4) -0.4182(3) -0.2398(3) 0.0893(14) Uani 1 1 d . . .
H03A H -0.2852 -0.4842 -0.2542 0.134 Uiso 1 1 calc R . .
H03B H -0.3383 -0.4002 -0.3044 0.134 Uiso 1 1 calc R . .
H03C H -0.3852 -0.4462 -0.2182 0.134 Uiso 1 1 calc R . .
C04 C -0.2303(3) -0.1849(3) -0.1171(3) 0.0566(9) Uani 1 1 d . . .
C05 C -0.1627(4) -0.0751(3) -0.1477(3) 0.0765(12) Uani 1 1 d . . .
H05A H -0.1863 -0.0080 -0.1238 0.115 Uiso 1 1 calc R . .
H05B H -0.1883 -0.1037 -0.2253 0.115 Uiso 1 1 calc R . .
H05C H -0.0704 -0.0435 -0.1138 0.115 Uiso 1 1 calc R . .
C06 C -0.3729(4) -0.2179(4) -0.1508(3) 0.0887(13) Uani 1 1 d . . .
H06A H -0.3826 -0.1412 -0.1273 0.133 Uiso 1 1 calc R . .
H06B H -0.4119 -0.2751 -0.1181 0.133 Uiso 1 1 calc R . .
H06C H -0.4150 -0.2583 -0.2285 0.133 Uiso 1 1 calc R . .
N2 N -0.1774(3) -0.1426(3) 0.0027(2) 0.0539(7) Uani 1 1 d . . .
O02 O -0.1660(2) -0.0388(2) 0.06251(18) 0.0711(7) Uani 1 1 d . . .
C07 C -0.1552(3) -0.2296(3) 0.0369(3) 0.0499(9) Uani 1 1 d . . .
C08 C -0.1220(3) -0.2248(3) 0.1459(3) 0.0474(8) Uani 1 1 d . . .
C09 C -0.0921(3) -0.1247(3) 0.2378(3) 0.0538(9) Uani 1 1 d . . .
H09A H -0.0883 -0.0460 0.2384 0.065 Uiso 1 1 calc R . .
N3 N -0.0696(3) -0.1548(3) 0.3246(2) 0.0536(7) Uani 1 1 d . . .
N4 N -0.0872(3) -0.2759(3) 0.2872(2) 0.0523(7) Uani 1 1 d . . .
C041 C -0.0754(4) -0.3440(3) 0.3590(3) 0.0650(10) Uani 1 1 d . . .
H04A H -0.0135 -0.2834 0.4309 0.078 Uiso 1 1 calc R . .
H04B H -0.0410 -0.4022 0.3337 0.078 Uiso 1 1 calc R . .
C042 C -0.2002(4) -0.4178(3) 0.3668(3) 0.0713(11) Uani 1 1 d . . .
H04C H -0.2602 -0.4833 0.2962 0.086 Uiso 1 1 calc R . .
H04D H -0.2381 -0.3611 0.3872 0.086 Uiso 1 1 calc R . .
C043 C -0.1817(5) -0.4796(4) 0.4490(4) 0.1049(16) Uani 1 1 d . . .
H04E H -0.1398 -0.5328 0.4304 0.126 Uiso 1 1 calc R . .
H04F H -0.1247 -0.4136 0.5200 0.126 Uiso 1 1 calc R . .
C044 C -0.3057(6) -0.5590(5) 0.4547(4) 0.157(2) Uani 1 1 d . . .
H04G H -0.2886 -0.5964 0.5079 0.235 Uiso 1 1 calc R . .
H04H H -0.3621 -0.6255 0.3850 0.235 Uiso 1 1 calc R . .
H04I H -0.3467 -0.5064 0.4750 0.235 Uiso 1 1 calc R . .
C010 C -0.1177(3) -0.3181(3) 0.1814(3) 0.0535(9) Uani 1 1 d . . .
H01A H -0.1336 -0.3990 0.1386 0.064 Uiso 1 1 calc R . .
C1S C -0.459(2) -0.326(3) 0.1085(18) 0.249(17) Uani 0.50 1 d PD . 1
H1SA H -0.4311 -0.3017 0.1852 0.374 Uiso 0.50 1 d PR . 1
H1SB H -0.3938 -0.2711 0.0912 0.374 Uiso 0.50 1 d PR . 1
H1SC H -0.5376 -0.3211 0.0802 0.374 Uiso 0.50 1 d PR . 1
C2S C -0.461(2) -0.445(3) 0.1083(14) 0.26(2) Uani 0.50 1 d PD . 1
C3S C -0.5000 -0.5000 0.0000 0.177(6) Uani 1 2 d SD . 1
C4S C -0.497(2) -0.6136(18) -0.0463(15) 0.238(18) Uani 0.50 1 d PD . 1
C5S C -0.5382(16) -0.6808(12) -0.1618(9) 0.098(4) Uani 0.50 1 d PD . 1
H5SA H -0.5305 -0.7584 -0.1783 0.147 Uiso 0.50 1 d PR . 1
H5SB H -0.6254 -0.6978 -0.1989 0.147 Uiso 0.50 1 d PR . 1
H5SC H -0.4821 -0.6234 -0.1843 0.147 Uiso 0.50 1 d PR . 1

loop_
_atom_site_aniso_label
_atom_site_aniso_U_11
_atom_site_aniso_U_22
_atom_site_aniso_U_33
_atom_site_aniso_U_23
_atom_site_aniso_U_13
_atom_site_aniso_U_12
Cu1 0.0794(5) 0.0420(4) 0.0502(4) 0.0140(3) 0.0311(3) 0.0190(3)
O1 0.0681(16) 0.0478(14) 0.0518(15) 0.0085(12) 0.0231(13) 0.0229(13)
C1 0.068(4) 0.077(4) 0.067(3) 0.000(3) 0.015(3) 0.023(3)
F1 0.30(2) 0.185(12) 0.074(7) 0.003(6) -0.027(9) 0.146(14)
F1A 0.071(5) 0.19(2) 0.082(11) -0.052(12) 0.021(7) 0.020(13)
F2 0.028(5) 0.231(19) 0.092(8) -0.022(10) -0.003(5) 0.034(8)
F2A 0.164(12) 0.093(7) 0.051(4) 0.023(4) 0.038(6) 0.025(6)
F3 0.119(12) 0.084(6) 0.076(6) -0.008(4) 0.024(5) 0.059(7)
F3A 0.157(15) 0.091(6) 0.114(9) -0.045(5) 0.054(9) -0.035(8)
C2 0.061(3) 0.052(2) 0.059(2) 0.009(2) 0.021(2) 0.031(2)
C3 0.069(3) 0.047(2) 0.086(3) 0.013(2) 0.039(2) 0.017(2)
C4 0.077(3) 0.046(2) 0.076(3) 0.027(2) 0.045(2) 0.033(2)
C5 0.100(5) 0.077(4) 0.110(5) 0.043(4) 0.063(4) 0.041(4)
F4 0.161(13) 0.068(5) 0.126(11) 0.040(6) 0.074(10) 0.010(7)
F4A 0.145(12) 0.104(7) 0.125(7) 0.000(5) 0.115(8) 0.000(6)
F5 0.131(7) 0.198(13) 0.120(8) 0.108(8) 0.077(7) 0.048(10)
F5A 0.103(7) 0.128(11) 0.122(7) 0.049(6) 0.052(6) -0.017(6)
F6 0.158(16) 0.117(12) 0.234(19) 0.093(14) 0.149(15) 0.080(14)
F6A 0.22(2) 0.225(19) 0.26(2) 0.200(19) 0.18(2) 0.173(19)
O2 0.0809(17) 0.0447(14) 0.0637(16) 0.0228(13) 0.0363(14) 0.0222(13)
Cu2 0.0538(4) 0.0505(4) 0.0498(4) 0.0242(3) 0.0222(3) 0.0251(3)
O3 0.0554(15) 0.0528(14) 0.0500(14) 0.0201(11) 0.0208(12) 0.0250(13)
C6 0.065(3) 0.064(3) 0.059(3) 0.022(3) 0.028(3) 0.024(3)
F7 0.079(7) 0.123(13) 0.061(9) 0.031(8) -0.009(6) -0.031(7)
F7A 0.105(7) 0.112(13) 0.23(2) 0.063(13) 0.114(11) 0.061(10)
F8 0.113(12) 0.128(15) 0.079(6) 0.071(9) 0.027(7) 0.008(7)
F8A 0.158(15) 0.071(5) 0.143(8) 0.033(6) 0.129(10) 0.033(6)
F9 0.108(13) 0.052(6) 0.101(12) -0.004(6) 0.047(10) -0.004(7)
F9A 0.101(11) 0.088(7) 0.151(16) 0.080(9) 0.066(11) 0.057(8)
C7 0.056(2) 0.047(2) 0.039(2) 0.0096(16) 0.0204(18) 0.0214(19)
C8 0.048(2) 0.064(2) 0.060(2) 0.023(2) 0.0159(19) 0.027(2)
C9 0.061(3) 0.055(2) 0.039(2) 0.0155(17) 0.0135(19) 0.034(2)
C10 0.075(4) 0.082(4) 0.084(4) 0.041(3) 0.020(3) 0.039(3)
F10 0.126(13) 0.180(13) 0.178(11) 0.127(11) 0.098(11) 0.130(12)
F11 0.085(6) 0.201(14) 0.156(13) 0.115(11) 0.006(9) 0.060(8)
F12 0.222(15) 0.101(5) 0.048(6) 0.020(4) -0.025(9) 0.056(7)
F10A 0.21(2) 0.091(9) 0.214(17) 0.031(8) -0.010(11) 0.106(12)
F11A 0.083(6) 0.070(8) 0.152(11) 0.069(8) 0.023(6) 0.032(7)
F12A 0.37(3) 0.34(3) 0.16(2) 0.19(2) 0.145(17) 0.29(2)
O4 0.0607(15) 0.0506(14) 0.0495(14) 0.0210(11) 0.0213(12) 0.0280(13)
O01 0.0911(18) 0.0469(14) 0.0572(15) 0.0216(12) 0.0294(13) 0.0339(14)
N1 0.068(2) 0.0516(19) 0.0481(19) 0.0216(15) 0.0231(16) 0.0252(16)
C01 0.077(3) 0.058(2) 0.043(2) 0.0248(19) 0.021(2) 0.027(2)
C02 0.115(3) 0.079(3) 0.070(3) 0.040(2) 0.057(3) 0.054(3)
C03 0.117(3) 0.058(3) 0.050(2) 0.010(2) 0.007(2) 0.018(2)
C04 0.063(2) 0.054(2) 0.048(2) 0.0217(18) 0.0154(19) 0.0230(19)
C05 0.102(3) 0.066(3) 0.064(3) 0.035(2) 0.029(2) 0.037(2)
C06 0.075(3) 0.096(3) 0.089(3) 0.036(3) 0.019(2) 0.040(3)
N2 0.0663(19) 0.0490(18) 0.0518(19) 0.0204(15) 0.0228(15) 0.0302(16)
O02 0.101(2) 0.0584(16) 0.0645(17) 0.0222(14) 0.0324(15) 0.0463(15)
C07 0.058(2) 0.045(2) 0.048(2) 0.0165(18) 0.0225(18) 0.0235(18)
C08 0.059(2) 0.043(2) 0.046(2) 0.0194(17) 0.0256(18) 0.0234(17)
C09 0.070(2) 0.048(2) 0.053(2) 0.0260(18) 0.0268(19) 0.0300(19)
N3 0.0649(19) 0.0486(18) 0.0506(18) 0.0214(15) 0.0246(15) 0.0251(15)
N4 0.0638(19) 0.0472(17) 0.0543(19) 0.0269(15) 0.0269(16) 0.0253(15)
C041 0.082(3) 0.047(2) 0.059(2) 0.0232(19) 0.023(2) 0.023(2)
C042 0.102(3) 0.063(2) 0.075(3) 0.037(2) 0.053(2) 0.043(2)
C043 0.134(4) 0.071(3) 0.137(4) 0.066(3) 0.075(3) 0.039(3)
C044 0.236(7) 0.125(5) 0.201(6) 0.108(5) 0.151(5) 0.097(5)
C010 0.065(2) 0.053(2) 0.047(2) 0.0166(18) 0.0262(19) 0.0297(19)
C1S 0.111(16) 0.58(5) 0.16(2) 0.24(3) 0.097(18) 0.17(3)
C2S 0.140(17) 0.41(5) 0.26(4) 0.25(4) 0.07(2) 0.09(2)
C3S 0.210(15) 0.212(16) 0.194(14) 0.107(15) 0.104(15) 0.144(15)
C4S 0.129(16) 0.21(2) 0.27(4) 0.10(2) -0.033(17) 0.036(16)
C5S 0.120(10) 0.106(9) 0.090(9) 0.053(7) 0.063(8) 0.048(8)

loop_
_atom_type_symbol
_atom_type_description
_atom_type_scat_dispersion_real
_atom_type_scat_dispersion_imag
_atom_type_scat_source
C C 0.0033 0.0016 'International Tables Vol C Tables 4.2.6.8 and 6.1.1.4'
H H 0.0000 0.0000 'International Tables Vol C Tables 4.2.6.8 and 6.1.1.4'
N N 0.0061 0.0033 'International Tables Vol C Tables 4.2.6.8 and 6.1.1.4'
O O 0.0106 0.0060 'International Tables Vol C Tables 4.2.6.8 and 6.1.1.4'
F F 0.0171 0.0103 'International Tables Vol C Tables 4.2.6.8 and 6.1.1.4'
Cu Cu 0.3201 1.2651 'International Tables Vol C Tables 4.2.6.8 and 6.1.1.4'

loop_
_geom_angle_atom_site_label_1
_geom_angle_atom_site_label_2
_geom_angle_atom_site_label_3
_geom_angle
_geom_angle_site_symmetry_1
_geom_angle_site_symmetry_3
_geom_angle_publ_flag
O1 Cu1 O1 180.0 2_545 . ?
O1 Cu1 O2 92.64(11) 2_545 2_545 ?
O1 Cu1 O2 87.36(11) . 2_545 ?
O1 Cu1 O2 87.36(11) 2_545 . ?
O1 Cu1 O2 92.64(11) . . ?
O2 Cu1 O2 180.0 2_545 . ?
O1 Cu1 O01 84.04(9) 2_545 2_545 ?
O1 Cu1 O01 95.96(9) . 2_545 ?
O2 Cu1 O01 83.66(10) 2_545 2_545 ?
O2 Cu1 O01 96.34(10) . 2_545 ?
O1 Cu1 O01 95.96(9) 2_545 . ?
O1 Cu1 O01 84.04(9) . . ?
O2 Cu1 O01 96.34(10) 2_545 . ?
O2 Cu1 O01 83.65(10) . . ?
O01 Cu1 O01 180.0 2_545 . ?
C2 O1 Cu1 124.6(2) . . ?
F1A C1 F2 125.6(11) . . ?
F1A C1 F3A 109.5(12) . . ?
F2 C1 F3A 21.0(15) . . ?
F1A C1 F2A 67.0(10) . . ?
F2 C1 F2A 114.4(14) . . ?
F3A C1 F2A 124.1(12) . . ?
F1A C1 F1 108.9(13) . . ?
F2 C1 F1 81.4(12) . . ?
F3A C1 F1 100.0(14) . . ?
F2A C1 F1 43.3(9) . . ?
F1A C1 F3 35.9(12) . . ?
F2 C1 F3 107.3(13) . . ?
F3A C1 F3 86.5(12) . . ?
F2A C1 F3 102.6(11) . . ?
F1 C1 F3 142.0(11) . . ?
F1A C1 C2 114.6(9) . . ?
F2 C1 C2 113.4(9) . . ?
F3A C1 C2 117.4(10) . . ?
F2A C1 C2 113.0(6) . . ?
F1 C1 C2 105.0(8) . . ?
F3 C1 C2 104.9(9) . . ?
F2A F1 C1 65.3(13) . . ?
F2A F1 F2 102.4(17) . . ?
C1 F1 F2 46.2(8) . . ?
F3 F1A C1 84(2) . . ?
F3 F1A F2A 143(3) . . ?
C1 F1A F2A 59.9(9) . . ?
C1 F2 F1 52.3(8) . . ?
F1 F2A C1 71.3(14) . . ?
F1 F2A F1A 122.5(19) . . ?
C1 F2A F1A 53.2(7) . . ?
F1A F3 C1 59.9(19) . . ?
O1 C2 C3 128.2(3) . . ?
O1 C2 C1 113.8(4) . . ?
C3 C2 C1 117.9(4) . . ?
O1 C2 Cu1 34.15(15) . . ?
C3 C2 Cu1 94.1(2) . . ?
C1 C2 Cu1 148.0(3) . . ?
C4 C3 C2 121.6(3) . . ?
C4 C3 Cu1 61.0(2) . . ?
C2 C3 Cu1 60.7(2) . . ?
O2 C4 C3 128.0(3) . . ?
O2 C4 C5 113.7(4) . . ?
C3 C4 C5 118.3(4) . . ?
O2 C4 Cu1 34.02(16) . . ?
C3 C4 Cu1 94.0(2) . . ?
C5 C4 Cu1 147.7(4) . . ?
F4 C5 F6A 65.9(10) . . ?
F4 C5 F4A 126.3(11) . . ?
F6A C5 F4A 118.5(14) . . ?
F4 C5 F6 109.9(13) . . ?
F6A C5 F6 128.4(13) . . ?
F4A C5 F6 21.3(19) . . ?
F4 C5 F5 102.7(10) . . ?
F6A C5 F5 43.3(9) . . ?
F4A C5 F5 78.8(12) . . ?
F6 C5 F5 95.6(14) . . ?
F4 C5 F5A 43.2(7) . . ?
F6A C5 F5A 108.9(12) . . ?
F4A C5 F5A 101.3(13) . . ?
F6 C5 F5A 80.1(13) . . ?
F5 C5 F5A 137.6(8) . . ?
F4 C5 C4 119.5(7) . . ?
F6A C5 C4 109.4(8) . . ?
F4A C5 C4 109.1(10) . . ?
F6 C5 C4 115.1(9) . . ?
F5 C5 C4 110.7(8) . . ?
F5A C5 C4 109.1(7) . . ?
F5A F4 C5 77.6(13) . . ?
F5A F4 F6A 135.0(19) . . ?
C5 F4 F6A 57.8(8) . . ?
C5 F4A F5 53.8(10) . . ?
F6A F5 C5 61.1(16) . . ?
F6A F5 F4A 105(2) . . ?
C5 F5 F4A 47.4(9) . . ?
F4 F5A C5 59.2(11) . . ?
F4 F5A F6 94.5(16) . . ?
C5 F5A F6 46.6(8) . . ?
C5 F6 F5A 53.3(9) . . ?
F5 F6A C5 75.6(17) . . ?
F5 F6A F4 122(2) . . ?
C5 F6A F4 56.3(9) . . ?
C4 O2 Cu1 124.8(2) . . ?
O4 Cu2 O4 179.999(1) . 2_556 ?
O4 Cu2 O3 91.62(11) . . ?
O4 Cu2 O3 88.38(11) 2_556 . ?
O4 Cu2 O3 88.38(11) . 2_556 ?
O4 Cu2 O3 91.62(11) 2_556 2_556 ?
O3 Cu2 O3 180.0 . 2_556 ?
O4 Cu2 N3 94.07(10) . . ?
O4 Cu2 N3 85.93(10) 2_556 . ?
O3 Cu2 N3 89.15(9) . . ?
O3 Cu2 N3 90.85(9) 2_556 . ?
O4 Cu2 N3 85.93(10) . 2_556 ?
O4 Cu2 N3 94.07(10) 2_556 2_556 ?
O3 Cu2 N3 90.85(9) . 2_556 ?
O3 Cu2 N3 89.15(9) 2_556 2_556 ?
N3 Cu2 N3 180.0 . 2_556 ?
C7 O3 Cu2 123.5(2) . . ?
F8 C6 F7A 104.0(15) . . ?
F8 C6 F9 107.4(15) . . ?
F7A C6 F9 106.9(17) . . ?
F8 C6 F8A 93.3(15) . . ?
F7A C6 F8A 17(2) . . ?
F9 C6 F8A 123.2(16) . . ?
F8 C6 F7 118.6(16) . . ?
F7A C6 F7 90.0(17) . . ?
F9 C6 F7 18(2) . . ?
F8A C6 F7 106.7(16) . . ?
F8 C6 F9A 16.0(19) . . ?
F7A C6 F9A 116.1(13) . . ?
F9 C6 F9A 93.1(16) . . ?
F8A C6 F9A 107.7(13) . . ?
F7 C6 F9A 106.4(15) . . ?
F8 C6 C7 112.8(12) . . ?
F7A C6 C7 115.5(10) . . ?
F9 C6 C7 109.6(11) . . ?
F8A C6 C7 109.4(9) . . ?
F7 C6 C7 113.5(10) . . ?
F9A C6 C7 112.8(11) . . ?
O3 C7 C8 128.6(3) . . ?
O3 C7 C6 115.2(4) . . ?
C8 C7 C6 116.2(4) . . ?
O3 C7 Cu2 35.49(16) . . ?
C8 C7 Cu2 93.1(2) . . ?
C6 C7 Cu2 150.6(3) . . ?
C9 C8 C7 122.7(3) . . ?
C9 C8 Cu2 60.9(2) . . ?
C7 C8 Cu2 61.9(2) . . ?
O4 C9 C8 128.2(3) . . ?
O4 C9 C10 113.9(4) . . ?
C8 C9 C10 117.9(4) . . ?
O4 C9 Cu2 33.73(15) . . ?
C8 C9 Cu2 94.5(2) . . ?
C10 C9 Cu2 147.5(3) . . ?
F11 C10 F11A 126.7(11) . . ?
F11 C10 F12A 100.2(13) . . ?
F11A C10 F12A 78.2(15) . . ?
F11 C10 F10A 112.2(14) . . ?
F11A C10 F10A 26.3(16) . . ?
F12A C10 F10A 102.6(15) . . ?
F11 C10 F12 73.2(12) . . ?
F11A C10 F12 105.3(14) . . ?
F12A C10 F12 30.3(18) . . ?
F10A C10 F12 125.5(14) . . ?
F11 C10 F10 40.2(9) . . ?
F11A C10 F10 106.4(12) . . ?
F12A C10 F10 134.6(12) . . ?
F10A C10 F10 82.3(12) . . ?
F12 C10 F10 112.4(13) . . ?
F11 C10 C9 118.2(8) . . ?
F11A C10 C9 112.0(9) . . ?
F12A C10 C9 109.5(9) . . ?
F10A C10 C9 112.3(11) . . ?
F12 C10 C9 110.6(9) . . ?
F10 C10 C9 110.0(7) . . ?
F11 F10 C10 61.4(14) . . ?
F11 F10 F10A 99(2) . . ?
C10 F10 F10A 47.4(9) . . ?
F10 F11 C10 78.4(18) . . ?
F10 F11 F12 133(2) . . ?
C10 F11 F12 56.4(9) . . ?
F12A F12 C10 71(3) . . ?
F12A F12 F11 116(4) . . ?
C10 F12 F11 50.4(9) . . ?
F11A F10A C10 73(3) . . ?
F11A F10A F10 119(4) . . ?
C10 F10A F10 50.3(9) . . ?
F10A F11A C10 81(3) . . ?
F10A F11A F12A 127(4) . . ?
C10 F11A F12A 51.0(10) . . ?
F12 F12A C10 79(4) . . ?
F12 F12A F11A 124(4) . . ?
C10 F12A F11A 50.8(10) . . ?
C9 O4 Cu2 125.2(2) . . ?
N1 O01 Cu1 140.4(2) . . ?
O01 N1 C07 125.5(3) . . ?
O01 N1 C01 122.4(3) . . ?
C07 N1 C01 112.0(3) . . ?
N1 C01 C03 108.4(3) . . ?
N1 C01 C02 104.6(3) . . ?
C03 C01 C02 110.5(3) . . ?
N1 C01 C04 101.5(3) . . ?
C03 C01 C04 116.1(3) . . ?
C02 C01 C04 114.4(3) . . ?
N2 C04 C05 108.3(3) . . ?
N2 C04 C06 106.0(3) . . ?
C05 C04 C06 109.8(3) . . ?
N2 C04 C01 101.6(3) . . ?
C05 C04 C01 115.6(3) . . ?
C06 C04 C01 114.5(3) . . ?
O02 N2 C07 125.4(3) . . ?
O02 N2 C04 121.7(3) . . ?
C07 N2 C04 112.7(3) . . ?
N1 C07 N2 109.2(3) . . ?
N1 C07 C08 124.9(3) . . ?
N2 C07 C08 125.8(3) . . ?
C010 C08 C09 104.6(3) . . ?
C010 C08 C07 127.7(3) . . ?
C09 C08 C07 127.7(3) . . ?
N3 C09 C08 111.3(3) . . ?
C09 N3 N4 104.7(3) . . ?
C09 N3 Cu2 120.6(2) . . ?
N4 N3 Cu2 134.7(2) . . ?
C010 N4 N3 111.1(3) . . ?
C010 N4 C041 127.9(3) . . ?
N3 N4 C041 120.9(3) . . ?
N4 C041 C042 113.4(3) . . ?
C041 C042 C043 111.6(3) . . ?
C044 C043 C042 112.8(4) . . ?
N4 C010 C08 108.4(3) . . ?
C5S C1S C4S 133(4) 2_445 2_445 ?
C5S C1S C2S 84(3) 2_445 . ?
C4S C1S C2S 67(3) 2_445 . ?
C4S C2S C3S 62.0(11) 2_445 . ?
C4S C2S C1S 36.0(15) 2_445 . ?
C3S C2S C1S 96.1(17) . . ?
C4S C2S C5S 60.6(17) 2_445 2_445 ?
C3S C2S C5S 123(2) . 2_445 ?
C1S C2S C5S 28.4(11) . 2_445 ?
C2S C3S C2S 179.996(2) 2_445 . ?
C2S C3S C4S 121.3(15) 2_445 2_445 ?
C2S C3S C4S 58.7(15) . 2_445 ?
C2S C3S C4S 58.7(15) 2_445 . ?
C2S C3S C4S 121.3(15) . . ?
C4S C3S C4S 179.998(5) 2_445 . ?
C1S C4S C2S 77(2) 2_445 2_445 ?
C1S C4S C3S 132(3) 2_445 . ?
C2S C4S C3S 59.3(13) 2_445 . ?
C1S C4S C5S 21.6(19) 2_445 . ?
C2S C4S C5S 66.0(16) 2_445 . ?
C3S C4S C5S 125.3(18) . . ?
C1S C5S C4S 26(3) 2_445 . ?
C1S C5S C2S 68(2) 2_445 2_445 ?
C4S C5S C2S 53.4(12) . 2_445 ?

loop_
_geom_bond_atom_site_label_1
_geom_bond_atom_site_label_2
_geom_bond_distance
_geom_bond_site_symmetry_2
_geom_bond_publ_flag
Cu1 O1 1.924(2) 2_545 ?
Cu1 O1 1.924(2) . ?
Cu1 O2 1.926(2) 2_545 ?
Cu1 O2 1.926(2) . ?
Cu1 O01 2.449(3) 2_545 ?
Cu1 O01 2.449(3) . ?
O1 C2 1.240(4) . ?
C1 F1A 1.192(15) . ?
C1 F2 1.225(13) . ?
C1 F3A 1.243(14) . ?
C1 F2A 1.287(11) . ?
C1 F1 1.342(15) . ?
C1 F3 1.370(18) . ?
C1 C2 1.545(5) . ?
F1 F2A 0.972(19) . ?
F1 F2 1.68(2) . ?
F1A F3 0.81(2) . ?
F1A F2A 1.37(2) . ?
C2 C3 1.377(5) . ?
C3 C4 1.370(5) . ?
C4 O2 1.244(4) . ?
C4 C5 1.516(6) . ?
C5 F4 1.226(11) . ?
C5 F6A 1.247(16) . ?
C5 F4A 1.260(19) . ?
C5 F6 1.264(17) . ?
C5 F5 1.380(18) . ?
C5 F5A 1.394(13) . ?
F4 F5A 0.978(14) . ?
F4 F6A 1.35(2) . ?
F4A F5 1.68(3) . ?
F5 F6A 0.977(18) . ?
F5A F6 1.71(2) . ?
Cu2 O4 1.937(2) . ?
Cu2 O4 1.937(2) 2_556 ?
Cu2 O3 1.998(2) . ?
Cu2 O3 1.998(2) 2_556 ?
Cu2 N3 2.402(3) . ?
Cu2 N3 2.402(3) 2_556 ?
O3 C7 1.236(4) . ?
C6 F8 1.245(18) . ?
C6 F7A 1.253(18) . ?
C6 F9 1.264(17) . ?
C6 F8A 1.313(19) . ?
C6 F7 1.312(19) . ?
C6 F9A 1.346(19) . ?
C6 C7 1.530(5) . ?
C7 C8 1.379(4) . ?
C8 C9 1.356(4) . ?
C9 O4 1.253(4) . ?
C9 C10 1.533(5) . ?
C10 F11 1.201(14) . ?
C10 F11A 1.244(15) . ?
C10 F12A 1.25(2) . ?
C10 F10A 1.28(2) . ?
C10 F12 1.298(18) . ?
C10 F10 1.340(14) . ?
F10 F11 0.882(18) . ?
F10 F10A 1.73(3) . ?
F11 F12 1.49(3) . ?
F12 F12A 0.67(4) . ?
F10A F11A 0.58(4) . ?
F11A F12A 1.57(3) . ?
O01 N1 1.285(3) . ?
N1 C07 1.331(4) . ?
N1 C01 1.512(4) . ?
C01 C03 1.525(4) . ?
C01 C02 1.529(5) . ?
C01 C04 1.533(5) . ?
C04 N2 1.493(4) . ?
C04 C05 1.519(4) . ?
C04 C06 1.526(5) . ?
N2 O02 1.271(3) . ?
N2 C07 1.338(4) . ?
C07 C08 1.439(4) . ?
C08 C010 1.352(4) . ?
C08 C09 1.392(4) . ?
C09 N3 1.328(4) . ?
N3 N4 1.356(3) . ?
N4 C010 1.332(4) . ?
N4 C041 1.449(4) . ?
C041 C042 1.500(4) . ?
C042 C043 1.520(5) . ?
C043 C044 1.497(6) . ?
C1S C5S 0.74(2) 2_445 ?
C1S C4S 0.86(3) 2_445 ?
C1S C2S 1.429(19) . ?
C2S C4S 1.35(3) 2_445 ?
C2S C3S 1.359(17) . ?
C2S C5S 1.54(3) 2_445 ?
C3S C2S 1.359(17) 2_445 ?
C3S C4S 1.395(18) 2_445 ?
C3S C4S 1.395(18) . ?
C4S C1S 0.86(3) 2_445 ?
C4S C2S 1.35(3) 2_445 ?
C4S C5S 1.464(18) . ?
C5S C1S 0.74(2) 2_445 ?
C5S C2S 1.54(3) 2_445 ?
